data_1531267
loop_
_publ_author_name
'Debus, S.'
'Harbrecht, B.'

_publ_section_title
;
 Nbx Ta7-x S2 (x = 2.73), a structurally distinct (Nb, Ta)-rich sulfide
 obtaining its stability from the dissimilar cohesive energy of the two
 metals
;
_journal_name_full 'Journal of Alloys Compd.'
_journal_page_first 253
_journal_page_last 260
_journal_volume 338
_journal_year 2002
_chemical_formula_sum 'Nb2.75 S2 Ta4.25'
_chemical_name_systematic 'Ta (Nb2.75 Ta3.25) S2'
_space_group_IT_number 62
_symmetry_space_group_name_Hall '-P 2ac 2n'
_symmetry_space_group_name_H-M 'P n m a'
_cell_angle_alpha 90
_cell_angle_beta 90
_cell_angle_gamma 90
_cell_formula_units_Z 4
_cell_length_a 5.4708
_cell_length_b 10.7133
_cell_length_c 10.3025
_cell_volume 603.833
_citation_journal_id_ASTM JALCEU
_cod_data_source_file Debus_JALCEU_2002_477.cif
_cod_data_source_block Nb2.75S2Ta4.25
_cod_original_cell_volume 603.8328
_cod_database_code 1531267

loop_
_symmetry_equiv_pos_as_xyz
x,y,z
-x+1/2,-y,z+1/2
x+1/2,-y+1/2,-z+1/2
-x,y+1/2,-z
-x,-y,-z
x-1/2,y,-z-1/2
-x-1/2,y-1/2,z-1/2
x,-y-1/2,z

loop_
_atom_site_label
_atom_site_type_symbol
_atom_site_fract_x
_atom_site_fract_y
_atom_site_fract_z
_atom_site_occupancy
_atom_site_U_iso_or_equiv
Nb3 Nb 0.0817 0.01078 0.33985 0.57 0.0
Ta5 Ta 0.1407 0.25 0.7992 0.23 0.0
Ta1 Ta 0.3383 0.25 0.25624 1 0.0
Ta3 Ta 0.0576 0.25 0.503 0.74 0.0
Ta2 Ta 0.09885 0.11438 0.05315 0.71 0.0
Nb1 Nb 0.09885 0.11438 0.05315 0.29 0.0
Nb2 Nb 0.0576 0.25 0.503 0.26 0.0
S1 S 0.3184 0.0965 0.6312 1 0.0
Nb4 Nb 0.1407 0.25 0.7992 0.77 0.0
Ta4 Ta 0.0817 0.01078 0.33985 0.43 0.0
